data_9013820
loop_
_publ_author_name
'Cooper, M. A.'
'Hawthorne, F. C.'
'Galliski, M. A.'
'Marquez-Zavalia M F'

_publ_section_title
;
 The crystal structure of alfredstelznerite, Ca4(H2O)4[B4O4(OH)6]4(H2O)15,
 a complex hydroxy-hydrated calcium borate mineral
;
_journal_name_full 'The Canadian Mineralogist'
_journal_page_first 129
_journal_page_last 138
_journal_paper_doi 10.3749/canmin.48.1.129
_journal_volume 48
_journal_year 2010
_chemical_compound_source 'Santa Rosa mine, Sijes, Salta, Argentina'
_chemical_formula_sum 'B16 Ca4 H62 O59'
_chemical_name_mineral Alfredstelznerite
_space_group_IT_number 29
_symmetry_space_group_name_Hall 'P 2c -2ac'
_symmetry_space_group_name_H-M 'P c a 21'
_cell_angle_alpha 90
_cell_angle_beta 90
_cell_angle_gamma 90
_cell_formula_units_Z 4
_cell_length_a 12.161
_cell_length_b 40.477
_cell_length_c 10.1843
_cell_volume 5013.128
_database_code_amcsd 0006321
_exptl_crystal_density_diffrn 1.775
_cod_original_formula_sum 'Ca4 B16 O59 H62'
_cod_database_code 9013820

loop_
_space_group_symop_operation_xyz
x,y,z
1/2+x,-y,z
1/2-x,y,1/2+z
-x,-y,1/2+z

loop_
_atom_site_label
_atom_site_fract_x
_atom_site_fract_y
_atom_site_fract_z
_atom_site_U_iso_or_equiv
_atom_site_type_symbol
_atom_site_attached_hydrogens
Ca1 0.62910 0.28603 0.00000 0.00720 Ca 0
Ca2 0.37270 0.25068 0.50360 0.00720 Ca 0
Ca3 0.37510 0.48287 0.47370 0.00720 Ca 0
Ca4 0.37690 0.01816 0.48610 0.00720 Ca 0
B1 0.77190 0.35250 0.15700 0.00630 B 0
B2 0.93060 0.33740 0.29200 0.00630 B 0
B3 0.78460 0.29400 0.22300 0.00630 B 0
B4 0.61320 0.27350 0.33700 0.00630 B 0
B5 0.24510 0.18280 0.18200 0.00630 B 0
B6 0.41780 0.19680 0.30100 0.00630 B 0
B7 0.28250 0.24120 0.22600 0.00630 B 0
B8 0.11240 0.26090 0.34100 0.00630 B 0
B9 0.24350 0.08690 0.80900 0.00630 B 0
B10 0.41240 0.07260 0.69000 0.00630 B 0
B11 0.28150 0.02760 0.76300 0.00630 B 0
B12 0.11450 0.00490 0.65100 0.00630 B 0
B13 0.27700 0.41590 0.82300 0.00630 B 0
B14 0.43780 0.43070 0.68300 0.00630 B 0
B15 0.28610 0.47410 0.75200 0.00630 B 0
B16 0.12040 0.49520 0.63500 0.00630 B 0
O1 0.73200 0.32140 0.14680 0.01240 O 0
O2 0.85550 0.36160 0.23300 0.01240 O 0
O3 0.89390 0.30350 0.26690 0.01240 O 0
O4 0.71760 0.28620 0.34050 0.01240 O 0
O5 0.23100 0.21410 0.14830 0.01240 O 0
O6 0.32700 0.17360 0.26790 0.01240 O 0
O7 0.39220 0.23180 0.27130 0.01240 O 0
O8 0.21530 0.24880 0.34140 0.01240 O 0
O9 0.22750 0.05340 0.84350 0.01240 O 0
O10 0.31600 0.09420 0.71170 0.01240 O 0
O11 0.38800 0.03760 0.71980 0.01240 O 0
O12 0.21680 0.01990 0.64290 0.01240 O 0
O13 0.23540 0.44790 0.82790 0.01240 O 0
O14 0.36220 0.40690 0.74760 0.01240 O 0
O15 0.39650 0.46530 0.70890 0.01240 O 0
O16 0.22470 0.48180 0.63120 0.01240 O 0
O-H17 0.72210 0.37610 0.07800 0.01240 O 1
O-H18 0.93200 0.34190 0.43560 0.01240 O 1
O-H19 0.04130 0.34200 0.23420 0.01240 O 1
O-H20 0.78600 0.26610 0.13200 0.01240 O 1
O-H21 0.55630 0.27140 0.21920 0.01240 O 1
O-H22 0.56980 0.26210 0.45100 0.01240 O 1
O-H23 0.18080 0.15870 0.12480 0.01240 O 1
O-H24 0.43740 0.19550 0.44480 0.01240 O 1
O-H25 0.51500 0.18740 0.22930 0.01240 O 1
O-H26 0.28860 0.26950 0.13430 0.01240 O 1
O-H27 0.05600 0.26380 0.22330 0.01240 O 1
O-H28 0.06650 0.27340 0.45370 0.01240 O 1
O-H29 0.17270 0.10880 0.86030 0.01240 O 1
O-H30 0.51150 0.08270 0.76400 0.01240 O 1
O-H31 0.44230 0.07420 0.54510 0.01240 O 1
O-H32 0.28350 -0.00180 0.85070 0.01240 O 1
O-H33 0.05630 0.00280 0.76710 0.01240 O 1
O-H34 0.06180 -0.00580 0.54060 0.01240 O 1
O-H35 0.22720 0.39320 0.90790 0.01240 O 1
O-H36 0.54910 0.42660 0.72970 0.01240 O 1
O-H37 0.43230 0.42590 0.54090 0.01240 O 1
O-H38 0.28630 0.50310 0.83800 0.01240 O 1
O-H39 0.06200 0.49410 0.75200 0.01240 O 1
O-H40 0.06570 0.50560 0.52890 0.01240 O 1
Wat41 0.63410 0.22940 -0.04540 0.01240 O 2
Wat42 0.38510 0.30950 0.48710 0.01240 O 2
Wat43 0.39680 0.54530 0.47490 0.01240 O 2
Wat44 0.37270 -0.03790 0.55830 0.01240 O 2
Wat45 0.37600 0.36050 0.06600 0.03400 O 2
Wat46 0.62200 0.40450 0.40500 0.05900 O 2
Wat47 0.76850 0.20720 0.75820 0.02600 O 2
Wat48 0.44210 0.18990 0.95700 0.05200 O 2
Wat49 0.25540 0.32590 0.26200 0.03900 O 2
Wat50 0.70860 0.13540 0.98800 0.04200 O 2
Wat51 0.55790 0.11950 0.20000 0.03900 O 2
Wat52 0.63540 0.17850 0.57000 0.03400 O 2
Wat53 0.52800 0.34630 0.32500 0.09200 O 2
Wat54 0.73070 0.44050 0.20480 0.02400 O 2
Wat55 0.72960 0.06130 0.73200 0.04100 O 2
Wat56 0.44240 0.0794 0.03700 0.05000 O 2
Wat57 0.47700 0.42080 0.15800 0.10900 O 2
Wat58 0.55920 0.14670 0.79900 0.04300 O 2
Wat59 0.63500 0.08920 0.41500 0.06600 O 2

loop_
_cod_changelog_entry_id
_cod_changelog_entry_author
_cod_changelog_entry_date
_cod_changelog_entry_text
1
;cod-tools version 3.8.0
Id: cif_guess_AMCSD_atom_types 9574 2023-05-10 09:00:05Z saulius
;
2023-05-10T18:54:40+03:00
;Derived atom types and hydrogen counts
from atom names that follow the AMCSD naming convention
(Wat == water, O-H == hydroxyl).
;
2 'Vaitkus, Antanas' 2023-12-15T17:55:00+02:00
;
 Changed the y coordinate of atom site 'Wat56' from '794.00000' to '0.0794'
 after consulting the original publication.
;

loop_
_cod_related_entry_id
_cod_related_entry_database
_cod_related_entry_code
1 AMCSD 0006321
